data_7237664
loop_
_publ_author_name
'Guo, Bingbing'
'Li, Fugang'
'Wang, Chiming'
'Zhang, Liangliang'
'Sun, Daofeng'

_publ_section_title
;
 A rare (3,12)-connected zirconium metal--organic framework with efficient
 iodine adsorption capacity and pH sensing
;
_journal_issue 21
_journal_name_full 'Journal of Materials Chemistry A'
_journal_page_first 13173
_journal_paper_doi 10.1039/C9TA03126J
_journal_volume 7
_journal_year 2019
_chemical_formula_moiety '2(C24 H14 N2 O6), C5 N2'
_chemical_formula_sum 'C53 H32 N6 O12'
_chemical_formula_weight 944.84
_space_group_crystal_system hexagonal
_space_group_IT_number 180
_space_group_name_Hall 'P 62 2 (0 0 4)'
_space_group_name_H-M_alt 'P 62 2 2'
_atom_sites_solution_hydrogens geom
_atom_sites_solution_primary dual
_audit_creation_date 2019-03-11
_audit_creation_method
;
Olex2 1.2
(compiled 2017.08.10 svn.r3458 for OlexSys, GUI svn.r5381)
;
_audit_update_record
;
2019-03-11 deposited with the CCDC.	2019-05-03 downloaded from the CCDC.
;
_cell_angle_alpha 90.0
_cell_angle_beta 90.0
_cell_angle_gamma 120.0
_cell_formula_units_Z 3
_cell_length_a 16.1173(7)
_cell_length_b 16.1173(7)
_cell_length_c 13.9126(7)
_cell_measurement_reflns_used 2677
_cell_measurement_temperature 293(2)
_cell_measurement_theta_max 66.7432
_cell_measurement_theta_min 3.1635
_cell_volume 3129.8(2)
_computing_cell_refinement
;
CrysAlisPro, Agilent Technologies,
Version 1.171.35.11 (release 16-05-2011 CrysAlis171 .NET)
(compiled May 16 2011,17:55:39)
;
_computing_data_collection
;
CrysAlisPro, Agilent Technologies,
Version 1.171.35.11 (release 16-05-2011 CrysAlis171 .NET)
(compiled May 16 2011,17:55:39)
;
_computing_data_reduction
;
CrysAlisPro, Agilent Technologies,
Version 1.171.35.11 (release 16-05-2011 CrysAlis171 .NET)
(compiled May 16 2011,17:55:39)
;
_computing_molecular_graphics 'Olex2 (Dolomanov et al., 2009)'
_computing_publication_material 'Olex2 (Dolomanov et al., 2009)'
_computing_structure_refinement 'XL (Sheldrick, 2008)'
_computing_structure_solution 'XT (Sheldrick, 2015)'
_diffrn_ambient_temperature 293(2)
_diffrn_detector_area_resol_mean 16.2141
_diffrn_measured_fraction_theta_full 0.984
_diffrn_measured_fraction_theta_max 0.983
_diffrn_measurement_details
;
#__ type_ start__ end____ width___ exp.time_
  1 omega  -81.00    7.00   1.0000    8.0000
omega____ theta____ kappa____ phi______ frames
    -      -33.4332  114.0000   66.0000 88

#__ type_ start__ end____ width___ exp.time_
  2 omega -104.00  -49.00   1.0000    8.0000
omega____ theta____ kappa____ phi______ frames
    -      -33.4332  -37.0000  -90.0000 55

#__ type_ start__ end____ width___ exp.time_
  3 omega  123.00  168.00   1.0000   20.0000
omega____ theta____ kappa____ phi______ frames
    -       99.6325  111.0000   60.0000 45

#__ type_ start__ end____ width___ exp.time_
  4 omega   43.00  111.00   1.0000   20.0000
omega____ theta____ kappa____ phi______ frames
    -       99.6325 -114.0000  -66.0000 68

#__ type_ start__ end____ width___ exp.time_
  5 omega   37.00   92.00   1.0000   20.0000
omega____ theta____ kappa____ phi______ frames
    -       99.6325  -25.0000 -180.0000 55

#__ type_ start__ end____ width___ exp.time_
  6 omega   63.00   89.00   1.0000   20.0000
omega____ theta____ kappa____ phi______ frames
    -       99.6325 -117.0000    0.0000 26

#__ type_ start__ end____ width___ exp.time_
  7 omega   27.00   91.00   1.0000   20.0000
omega____ theta____ kappa____ phi______ frames
    -       99.6325  -25.0000  120.0000 64

#__ type_ start__ end____ width___ exp.time_
  8 omega   31.00   84.00   1.0000   20.0000
omega____ theta____ kappa____ phi______ frames
    -       99.6325  -50.0000   30.0000 53
;
_diffrn_measurement_device_type 'Xcalibur, Eos, Gemini'
_diffrn_measurement_method '\w scans'
_diffrn_orient_matrix_UB_11 0.0555326000
_diffrn_orient_matrix_UB_12 0.1080635000
_diffrn_orient_matrix_UB_13 -0.0224181000
_diffrn_orient_matrix_UB_21 0.0951139000
_diffrn_orient_matrix_UB_22 -0.0010883000
_diffrn_orient_matrix_UB_23 0.0034573000
_diffrn_orient_matrix_UB_31 -0.0083349000
_diffrn_orient_matrix_UB_32 -0.0220024000
_diffrn_orient_matrix_UB_33 -0.1083304000
_diffrn_radiation_monochromator graphite
_diffrn_radiation_type CuK\a
_diffrn_radiation_wavelength 1.54184
_diffrn_reflns_av_R_equivalents 0.0281
_diffrn_reflns_av_unetI/netI 0.0243
_diffrn_reflns_Laue_measured_fraction_full 0.984
_diffrn_reflns_Laue_measured_fraction_max 0.983
_diffrn_reflns_limit_h_max 17
_diffrn_reflns_limit_h_min -18
_diffrn_reflns_limit_k_max 15
_diffrn_reflns_limit_k_min -19
_diffrn_reflns_limit_l_max 8
_diffrn_reflns_limit_l_min -16
_diffrn_reflns_number 6269
_diffrn_reflns_point_group_measured_fraction_full 0.986
_diffrn_reflns_point_group_measured_fraction_max 0.985
_diffrn_reflns_theta_full 66.854
_diffrn_reflns_theta_max 66.854
_diffrn_reflns_theta_min 7.099
_diffrn_source 'Enhance (Cu) X-ray Source'
_exptl_absorpt_coefficient_mu 0.908
_exptl_absorpt_correction_T_max 1.00000
_exptl_absorpt_correction_T_min 0.77975
_exptl_absorpt_correction_type multi-scan
_exptl_absorpt_process_details
;
CrysAlisPro, Agilent Technologies,
Version 1.171.35.11 (release 16-05-2011 CrysAlis171 .NET)
(compiled May 16 2011,17:55:39)
Empirical absorption correction using spherical harmonics,
 implemented in SCALE3 ABSPACK scaling algorithm.
;
_exptl_crystal_colour colorless
_exptl_crystal_density_diffrn 1.504
_exptl_crystal_description stick
_exptl_crystal_F_000 1464
_refine_diff_density_max 0.192
_refine_diff_density_min -0.294
_refine_diff_density_rms 0.056
_refine_ls_abs_structure_details
;
 Flack x determined using 659 quotients [(I+)-(I-)]/[(I+)+(I-)]
 (Parsons, Flack and Wagner, Acta Cryst. B69 (2013) 249-259).
;
_refine_ls_abs_structure_Flack 0.01(14)
_refine_ls_extinction_method none
_refine_ls_goodness_of_fit_ref 1.108
_refine_ls_hydrogen_treatment constr
_refine_ls_matrix_type full
_refine_ls_number_parameters 164
_refine_ls_number_reflns 1842
_refine_ls_number_restraints 0
_refine_ls_restrained_S_all 1.108
_refine_ls_R_factor_all 0.0459
_refine_ls_R_factor_gt 0.0432
_refine_ls_shift/su_max 0.000
_refine_ls_shift/su_mean 0.000
_refine_ls_structure_factor_coef Fsqd
_refine_ls_weighting_details 'w=1/[\s^2^(Fo^2^)+(0.0848P)^2^+0.1105P] where P=(Fo^2^+2Fc^2^)/3'
_refine_ls_weighting_scheme calc
_refine_ls_wR_factor_gt 0.1172
_refine_ls_wR_factor_ref 0.1199
_reflns_Friedel_coverage 0.639
_reflns_Friedel_fraction_full 0.989
_reflns_Friedel_fraction_max 0.988
_reflns_number_gt 1736
_reflns_number_total 1842
_reflns_threshold_expression 'I > 2\s(I)'
_cod_data_source_file c9ta03126j2.cif
_cod_data_source_block UPC-157
_cod_original_cell_volume 3129.8(6)
_cod_original_sg_symbol_Hall 'P 62 2c (0 0 1)'
_cod_database_code 7237664
_shelx_shelxl_version_number 2014/7
_shelx_space_group_comment
;
The symmetry employed for this shelxl refinement is uniquely defined
by the following loop, which should always be used as a source of
symmetry information in preference to the above space-group names.
They are only intended as comments.
;
_cell_oxdiff_angle_alpha 89.801(9)
_cell_oxdiff_angle_beta 90.042(8)
_cell_oxdiff_angle_gamma 119.948(13)
_cell_oxdiff_length_a 16.0967(19)
_cell_oxdiff_length_b 16.122(2)
_cell_oxdiff_length_c 13.9188(12)
_cell_oxdiff_measurement_reflns_used 2677
_cell_oxdiff_volume 3129.8(6)
_reflns_odcompleteness_completeness 100.00
_reflns_odcompleteness_iscentric 1
_reflns_odcompleteness_theta 63.60
_olex2_refinement_description
;
1. Fixed Uiso
 At 1.2 times of:
  All C(H) groups, All N(H) groups
2. Uiso/Uaniso restraints and constraints
C16: within 3.7A with sigma of 0.005 and sigma for terminal atoms of 0.001
3.a Aromatic/amide H refined with riding coordinates:
 N1(H1), C13(H13), C14(H14), C10(H10), C9(H9), C3(H3), C4(H4)
;
_olex2_submission_special_instructions 'No special instructions were received'

loop_
_space_group_symop_operation_xyz
'x, y, z'
'-y, x-y, z+2/3'
'-x+y, -x, z+1/3'
'-x, -y, z'
'y, -x+y, z+2/3'
'x-y, x, z+1/3'
'y, x, -z+2/3'
'x-y, -y, -z'
'-x, -x+y, -z+1/3'
'-y, -x, -z+2/3'
'-x+y, y, -z'
'x, x-y, -z+1/3'

loop_
_atom_site_label
_atom_site_type_symbol
_atom_site_fract_x
_atom_site_fract_y
_atom_site_fract_z
_atom_site_U_iso_or_equiv
_atom_site_adp_type
_atom_site_occupancy
_atom_site_site_symmetry_order
_atom_site_calc_flag
_atom_site_refinement_flags_posn
_atom_site_refinement_flags_adp
_atom_site_refinement_flags_occupancy
O1 O 0.36416(18) 0.26476(16) 0.16641(18) 0.0513(6) Uani 1 1 d . . .
O2 O 0.20720(17) 0.18349(15) 0.19521(18) 0.0511(6) Uani 1 1 d . . .
O3 O 0.11496(18) 1.02071(17) 0.3474(2) 0.0604(7) Uani 1 1 d . . .
N1 N 0.24053(16) 0.63777(16) 0.29813(17) 0.0337(5) Uani 1 1 d . . .
H1 H 0.1851 0.6023 0.2726 0.040 Uiso 1 1 calc R . .
C7 C 0.3111(2) 0.6139(2) 0.31017(19) 0.0331(6) Uani 1 1 d . . .
C5 C 0.22121(13) 0.77879(13) 0.3333 0.0323(8) Uani 1 2 d S T P
C6 C 0.27386(13) 0.72614(13) 0.3333 0.0316(8) Uani 1 2 d S T P
C11 C 0.2891(2) 0.35178(19) 0.21632(19) 0.0333(6) Uani 1 1 d . . .
C12 C 0.2860(2) 0.2602(2) 0.19047(19) 0.0366(6) Uani 1 1 d . . .
C13 C 0.2100(2) 0.3506(2) 0.2574(2) 0.0366(6) Uani 1 1 d . . .
H13 H 0.1534 0.2928 0.2658 0.044 Uiso 1 1 calc R . .
C2 C 0.12139(13) 0.87861(13) 0.3333 0.0356(8) Uani 1 2 d S T P
C8 C 0.3005(2) 0.52270(19) 0.27436(19) 0.0334(6) Uani 1 1 d . . .
C14 C 0.2156(2) 0.4358(2) 0.2857(2) 0.0379(6) Uani 1 1 d . . .
H14 H 0.1623 0.4348 0.3126 0.045 Uiso 1 1 calc R . .
C1 C 0.06837(14) 0.93163(14) 0.3333 0.0401(9) Uani 1 2 d S T P
C10 C 0.3723(2) 0.4382(2) 0.2016(3) 0.0457(7) Uani 1 1 d . . .
H10 H 0.4248 0.4392 0.1728 0.055 Uiso 1 1 calc R . .
C9 C 0.3779(2) 0.5234(2) 0.2294(3) 0.0464(8) Uani 1 1 d . . .
H9 H 0.4336 0.5812 0.2179 0.056 Uiso 1 1 calc R . .
C3 C 0.2159(2) 0.9228(2) 0.3641(2) 0.0436(7) Uani 1 1 d . . .
H3 H 0.2462 0.9862 0.3847 0.052 Uiso 1 1 calc R . .
C4 C 0.2653(2) 0.8729(2) 0.3643(2) 0.0420(7) Uani 1 1 d . . .
H4 H 0.3285 0.9029 0.3854 0.050 Uiso 1 1 calc R . .
N2 N 0.0910(4) 0.54549(19) 0.1667 0.0673(14) Uani 1 2 d S T P
C15 C 0.0000 0.5000 0.1667 0.086(3) Uani 1 4 d S T P
C16 C -0.0427(9) 0.4563(10) 0.0903(14) 0.260(9) Uani 1 1 d . U .

loop_
_atom_site_aniso_label
_atom_site_aniso_U_11
_atom_site_aniso_U_22
_atom_site_aniso_U_33
_atom_site_aniso_U_23
_atom_site_aniso_U_13
_atom_site_aniso_U_12
O1 0.0495(13) 0.0357(11) 0.0780(14) -0.0037(11) 0.0098(11) 0.0284(10)
O2 0.0474(13) 0.0260(10) 0.0796(15) -0.0036(10) 0.0040(11) 0.0182(9)
O3 0.0462(13) 0.0344(12) 0.1113(19) -0.0053(12) -0.0039(13) 0.0281(10)
N1 0.0261(11) 0.0319(12) 0.0490(12) -0.0093(9) -0.0090(9) 0.0189(10)
C7 0.0289(13) 0.0310(13) 0.0475(13) -0.0064(11) -0.0056(11) 0.0210(11)
C5 0.0292(13) 0.0292(13) 0.0436(18) -0.0001(13) -0.0001(13) 0.0184(16)
C6 0.0316(14) 0.0316(14) 0.0415(17) -0.0054(13) -0.0054(13) 0.0233(16)
C11 0.0347(14) 0.0265(13) 0.0428(12) -0.0043(10) -0.0045(11) 0.0183(11)
C12 0.0399(15) 0.0307(13) 0.0453(13) -0.0015(10) 0.0003(11) 0.0223(12)
C13 0.0306(14) 0.0266(13) 0.0508(13) -0.0036(11) 0.0000(11) 0.0129(11)
C2 0.0320(14) 0.0320(14) 0.0490(19) 0.0044(14) 0.0044(14) 0.0206(16)
C8 0.0307(13) 0.0292(14) 0.0457(13) -0.0053(10) -0.0077(11) 0.0191(12)
C14 0.0314(14) 0.0336(14) 0.0530(15) -0.0046(12) 0.0022(12) 0.0196(12)
C1 0.0339(15) 0.0339(15) 0.059(2) 0.0024(15) 0.0024(15) 0.0217(16)
C10 0.0314(14) 0.0328(14) 0.0754(18) -0.0094(14) 0.0068(13) 0.0180(12)
C9 0.0301(15) 0.0289(15) 0.079(2) -0.0092(13) 0.0052(14) 0.0141(13)
C3 0.0364(14) 0.0296(14) 0.0715(17) -0.0075(13) -0.0080(14) 0.0215(13)
C4 0.0326(14) 0.0339(15) 0.0682(17) -0.0092(13) -0.0123(13) 0.0230(13)
N2 0.047(3) 0.072(3) 0.075(3) -0.018(2) 0.000 0.0235(14)
C15 0.060(6) 0.053(3) 0.147(9) 0.000 0.000 0.030(3)
C16 0.154(11) 0.175(12) 0.46(2) -0.167(15) -0.161(14) 0.091(9)

loop_
_atom_type_symbol
_atom_type_description
_atom_type_scat_dispersion_real
_atom_type_scat_dispersion_imag
_atom_type_scat_source
C C 0.0181 0.0091 'International Tables Vol C Tables 4.2.6.8 and 6.1.1.4'
H H 0.0000 0.0000 'International Tables Vol C Tables 4.2.6.8 and 6.1.1.4'
N N 0.0311 0.0180 'International Tables Vol C Tables 4.2.6.8 and 6.1.1.4'
O O 0.0492 0.0322 'International Tables Vol C Tables 4.2.6.8 and 6.1.1.4'

loop_
_geom_angle_atom_site_label_1
_geom_angle_atom_site_label_2
_geom_angle_atom_site_label_3
_geom_angle
_geom_angle_site_symmetry_1
_geom_angle_site_symmetry_3
C7 N1 H1 126.2 . .
C6 N1 H1 126.2 . .
C6 N1 C7 107.7(2) . .
N1 C7 C8 122.3(2) . .
C7 C7 N1 107.32(14) 10_665 .
C7 C7 C8 130.36(15) 10_665 .
C4 C5 C6 120.31(18) . .
C4 C5 C6 120.31(18) 10_665 .
C4 C5 C4 119.4(4) 10_665 .
N1 C6 N1 110.0(3) . 10_665
N1 C6 C5 125.01(15) . .
N1 C6 C5 125.01(15) 10_665 .
C13 C11 C12 120.6(3) . .
C10 C11 C12 119.7(2) . .
C10 C11 C13 119.7(3) . .
O1 C12 C11 117.7(3) . .
O2 C12 O1 123.8(3) . .
O2 C12 C11 118.5(2) . .
C11 C13 H13 120.0 . .
C14 C13 C11 119.9(3) . .
C14 C13 H13 120.0 . .
C3 C2 C1 120.37(18) . .
C3 C2 C1 120.37(18) 10_665 .
C3 C2 C3 119.3(4) 10_665 .
C14 C8 C7 121.9(3) . .
C9 C8 C7 119.1(3) . .
C9 C8 C14 119.0(3) . .
C13 C14 C8 120.5(3) . .
C13 C14 H14 119.8 . .
C8 C14 H14 119.8 . .
O3 C1 O3 123.8(4) 10_665 .
O3 C1 C2 118.1(2) 10_665 .
O3 C1 C2 118.1(2) . .
C11 C10 H10 119.8 . .
C11 C10 C9 120.5(3) . .
C9 C10 H10 119.8 . .
C8 C9 H9 119.9 . .
C10 C9 C8 120.3(3) . .
C10 C9 H9 119.9 . .
C2 C3 H3 119.9 . .
C4 C3 C2 120.3(3) . .
C4 C3 H3 119.9 . .
C5 C4 C3 120.4(3) . .
C5 C4 H4 119.8 . .
C3 C4 H4 119.8 . .
C15 N2 C16 59.0(5) . 9
C15 N2 C16 59.0(5) . 4_565
C16 N2 C16 118.1(10) 9 4_565
N2 C15 N2 180.0 . 4_565
N2 C15 C16 118.0(7) 4_565 4_565
N2 C15 C16 62.0(7) 4_565 12_565
N2 C15 C16 62.0(7) . 4_565
N2 C15 C16 62.0(7) 4_565 .
N2 C15 C16 118.0(7) . .
N2 C15 C16 118.0(7) 4_565 9
N2 C15 C16 118.0(7) . 12_565
N2 C15 C16 62.0(7) . 9
C16 C15 C16 147.1(14) 12_565 4_565
C16 C15 C16 66.5(17) 4_565 .
C16 C15 C16 124.0(14) 9 4_565
C16 C15 C16 66.5(17) 9 12_565
C16 C15 C16 147.1(14) 9 .
C16 C15 C16 124.0(14) 12_565 .
N2 C16 C16 107.4(9) 4_565 4_565
C15 C16 N2 59.0(8) . 4_565
C15 C16 C16 56.8(8) . 4_565

loop_
_geom_bond_atom_site_label_1
_geom_bond_atom_site_label_2
_geom_bond_distance
_geom_bond_site_symmetry_2
O1 C12 1.269(4) .
O2 C12 1.256(4) .
O3 C1 1.259(3) .
N1 H1 0.8600 .
N1 C7 1.381(3) .
N1 C6 1.339(3) .
C7 C7 1.370(6) 10_665
C7 C8 1.479(4) .
C5 C6 1.470(5) .
C5 C4 1.383(4) .
C5 C4 1.383(4) 10_665
C6 N1 1.339(3) 10_665
C11 C12 1.496(4) .
C11 C13 1.388(4) .
C11 C10 1.383(4) .
C13 H13 0.9300 .
C13 C14 1.386(4) .
C2 C1 1.480(5) .
C2 C3 1.387(4) .
C2 C3 1.387(4) 10_665
C8 C14 1.394(4) .
C8 C9 1.391(4) .
C14 H14 0.9300 .
C1 O3 1.259(3) 10_665
C10 H10 0.9300 .
C10 C9 1.384(4) .
C9 H9 0.9300 .
C3 H3 0.9300 .
C3 C4 1.387(4) .
C4 H4 0.9300 .
N2 C15 1.270(5) .
N2 C16 1.309(18) 4_565
N2 C16 1.309(18) 9
C15 N2 1.270(5) 4_565
C15 C16 1.271(14) 9
C15 C16 1.271(14) .
C15 C16 1.271(14) 12_565
C15 C16 1.271(14) 4_565
C16 N2 1.309(18) 4_565
C16 C16 1.39(3) 4_565
